data_4080133
loop_
_publ_author_name
'Hamidi, Shima'
'Jende, Lars N.'
'Martin Dietrich, H.'
'Maichle-M\"ossmer, C\"acilia'
'T\"ornroos, Karl W.'
'Deacon, Glen B.'
'Junk, Peter C.'
'Anwander, Reiner'

_publ_section_title
;
 C--H Bond Activation and Isoprene Polymerization by Rare-Earth-Metal
 Tetramethylaluminate Complexes Bearing Formamidinato N-Ancillary Ligands
;
_journal_issue 5
_journal_name_full Organometallics
_journal_page_first 1209
_journal_paper_doi 10.1021/om301010m
_journal_volume 32
_journal_year 2013
_chemical_formula_sum 'C64 H118 Al6 La2 N4'
_chemical_formula_weight 1383.32
_chemical_name_systematic
; 
 ? 
;
_space_group_IT_number 2
_symmetry_cell_setting triclinic
_symmetry_space_group_name_Hall '-P 1'
_symmetry_space_group_name_H-M 'P -1'
_atom_sites_solution_hydrogens geom
_atom_sites_solution_primary direct
_atom_sites_solution_secondary difmap
_audit_creation_method SHELXL-97
_cell_angle_alpha 75.10(3)
_cell_angle_beta 79.68(3)
_cell_angle_gamma 74.01(3)
_cell_formula_units_Z 2
_cell_length_a 10.238(2)
_cell_length_b 14.998(3)
_cell_length_c 27.636(2)
_cell_measurement_temperature 173(2)
_cell_volume 3915.3(14)
_computing_cell_refinement X-AREA
_computing_data_collection X-AREA
_computing_data_reduction X-AREA
_computing_structure_refinement 'SHELXL-97 (Sheldrick, 1997)'
_computing_structure_solution 'SHELXS-97 (Sheldrick, 1990)'
_diffrn_ambient_temperature 173(2)
_diffrn_measured_fraction_theta_full 0.989
_diffrn_measured_fraction_theta_max 0.989
_diffrn_measurement_device_type 'STOE IPDS II'
_diffrn_measurement_method oemga-scans
_diffrn_radiation_monochromator graphite
_diffrn_radiation_source 'fine-focus sealed tube'
_diffrn_radiation_type MoK\a
_diffrn_radiation_wavelength 0.71073
_diffrn_reflns_av_R_equivalents 0.0612
_diffrn_reflns_av_sigmaI/netI 0.0916
_diffrn_reflns_limit_h_max 13
_diffrn_reflns_limit_h_min -13
_diffrn_reflns_limit_k_max 17
_diffrn_reflns_limit_k_min -19
_diffrn_reflns_limit_l_max 35
_diffrn_reflns_limit_l_min -35
_diffrn_reflns_number 38479
_diffrn_reflns_theta_full 27.50
_diffrn_reflns_theta_max 27.50
_diffrn_reflns_theta_min 2.44
_exptl_absorpt_coefficient_mu 1.178
_exptl_absorpt_correction_T_max 0.8913
_exptl_absorpt_correction_T_min 0.5904
_exptl_absorpt_correction_type empirical
_exptl_absorpt_process_details mulabs
_exptl_crystal_colour colourless
_exptl_crystal_density_diffrn 1.173
_exptl_crystal_density_method 'not measured'
_exptl_crystal_description block
_exptl_crystal_F_000 1444
_exptl_crystal_size_max 0.50
_exptl_crystal_size_mid 0.40
_exptl_crystal_size_min 0.10
_refine_diff_density_max 2.223
_refine_diff_density_min -1.199
_refine_diff_density_rms 0.138
_refine_ls_extinction_method none
_refine_ls_goodness_of_fit_ref 1.078
_refine_ls_hydrogen_treatment constr
_refine_ls_matrix_type full
_refine_ls_number_parameters 707
_refine_ls_number_reflns 17822
_refine_ls_number_restraints 0
_refine_ls_restrained_S_all 1.078
_refine_ls_R_factor_all 0.1151
_refine_ls_R_factor_gt 0.0708
_refine_ls_shift/su_max 0.002
_refine_ls_shift/su_mean 0.000
_refine_ls_structure_factor_coef Fsqd
_refine_ls_weighting_details 'calc w=1/[\s^2^(Fo^2^)+(0.0852P)^2^+2.1483P] where P=(Fo^2^+2Fc^2^)/3'
_refine_ls_weighting_scheme calc
_refine_ls_wR_factor_gt 0.1557
_refine_ls_wR_factor_ref 0.1738
_reflns_number_gt 12270
_reflns_number_total 17822
_reflns_threshold_expression >2sigma(I)
_cod_data_source_file om301010m_si_001.cif
_cod_data_source_block 3bc
_cod_original_cell_volume 3915.3(13)
_cod_original_sg_symbol_H-M P-1
_cod_database_code 4080133

loop_
_symmetry_equiv_pos_as_xyz
'x, y, z'
'-x, -y, -z'

loop_
_atom_site_label
_atom_site_type_symbol
_atom_site_fract_x
_atom_site_fract_y
_atom_site_fract_z
_atom_site_U_iso_or_equiv
_atom_site_adp_type
_atom_site_occupancy
_atom_site_symmetry_multiplicity
_atom_site_calc_flag
_atom_site_refinement_flags
La1 La 0.43176(3) 0.44467(2) 0.840433(13) 0.02477(10) Uani 1 1 d .
La2 La 0.15001(4) 1.11679(3) 0.698439(15) 0.03113(11) Uani 1 1 d .
Al1 Al 0.63252(19) 0.35369(15) 0.93165(7) 0.0321(4) Uani 1 1 d .
Al2 Al 0.5524(2) 0.39908(15) 0.73989(8) 0.0335(4) Uani 1 1 d .
Al3 Al -0.0436(2) 0.73934(16) 0.88405(9) 0.0443(6) Uani 1 1 d .
Al4 Al 0.2022(2) 1.32908(15) 0.64449(8) 0.0394(5) Uani 1 1 d .
Al5 Al -0.0032(2) 1.10223(15) 0.80450(9) 0.0403(5) Uani 1 1 d .
Al6 Al 0.1814(2) 0.99738(16) 0.60681(9) 0.0457(6) Uani 1 1 d .
N1 N 0.3446(5) 0.6190(4) 0.8202(2) 0.0295(11) Uani 1 1 d .
N2 N 0.1266(5) 0.6509(4) 0.8633(2) 0.0307(12) Uani 1 1 d .
N3 N 0.3221(5) 0.9679(4) 0.6984(2) 0.0305(12) Uani 1 1 d .
N4 N 0.3179(6) 0.8915(4) 0.6365(2) 0.0358(13) Uani 1 1 d .
C1 C 0.5721(7) 0.4955(5) 0.8987(3) 0.0377(16) Uani 1 1 d .
H1A H 0.6138 0.5322 0.9134 0.056 Uiso 1 1 calc R
H1B H 0.4722 0.5166 0.9045 0.056 Uiso 1 1 calc R
H1C H 0.6013 0.5052 0.8623 0.056 Uiso 1 1 calc R
C2 C 0.5650(7) 0.2708(5) 0.8980(3) 0.0352(15) Uani 1 1 d .
H2A H 0.5989 0.2820 0.8620 0.053 Uiso 1 1 calc R
H2B H 0.4648 0.2870 0.9021 0.053 Uiso 1 1 calc R
H2C H 0.5991 0.2036 0.9137 0.053 Uiso 1 1 calc R
C3 C 0.8342(7) 0.3224(6) 0.9212(3) 0.0478(19) Uani 1 1 d .
H3A H 0.8675 0.3656 0.9345 0.072 Uiso 1 1 calc R
H3B H 0.8654 0.3292 0.8851 0.072 Uiso 1 1 calc R
H3C H 0.8698 0.2567 0.9389 0.072 Uiso 1 1 calc R
C4 C 0.5503(8) 0.3359(7) 1.0024(3) 0.053(2) Uani 1 1 d .
H4A H 0.6149 0.2879 1.0236 0.079 Uiso 1 1 calc R
H4B H 0.4661 0.3147 1.0056 0.079 Uiso 1 1 calc R
H4C H 0.5288 0.3963 1.0131 0.079 Uiso 1 1 calc R
C5 C 0.4296(7) 0.5350(5) 0.7362(2) 0.0338(15) Uani 1 1 d .
H5A H 0.3952 0.5578 0.7028 0.041 Uiso 1 1 calc R
H5B H 0.3493 0.5314 0.7620 0.041 Uiso 1 1 calc R
C6 C 0.7016(7) 0.3947(6) 0.7810(3) 0.0417(17) Uani 1 1 d .
H6A H 0.7498 0.3285 0.7930 0.063 Uiso 1 1 calc R
H6B H 0.6601 0.4236 0.8099 0.063 Uiso 1 1 calc R
H6C H 0.7665 0.4300 0.7598 0.063 Uiso 1 1 calc R
C7 C 0.6216(8) 0.3734(6) 0.6731(3) 0.0475(19) Uani 1 1 d .
H7A H 0.6847 0.4135 0.6560 0.071 Uiso 1 1 calc R
H7B H 0.5449 0.3876 0.6534 0.071 Uiso 1 1 calc R
H7C H 0.6699 0.3063 0.6764 0.071 Uiso 1 1 calc R
C8 C 0.4340(7) 0.3098(5) 0.7794(3) 0.0366(15) Uani 1 1 d .
H8A H 0.3467 0.3274 0.7653 0.055 Uiso 1 1 calc R
H8B H 0.4169 0.3144 0.8148 0.055 Uiso 1 1 calc R
H8C H 0.4812 0.2443 0.7771 0.055 Uiso 1 1 calc R
C9 C 0.4527(6) 0.6486(5) 0.7862(2) 0.0302(14) Uani 1 1 d .
C10 C 0.4951(6) 0.6083(4) 0.7439(2) 0.0318(14) Uani 1 1 d .
C11 C 0.6091(7) 0.6302(5) 0.7103(3) 0.0370(16) Uani 1 1 d .
H11 H 0.6364 0.6043 0.6810 0.044 Uiso 1 1 calc R
C12 C 0.6823(7) 0.6891(5) 0.7193(3) 0.0426(17) Uani 1 1 d .
C13 C 0.6382(7) 0.7279(5) 0.7619(3) 0.0434(18) Uani 1 1 d .
H13 H 0.6873 0.7683 0.7682 0.052 Uiso 1 1 calc R
C14 C 0.5257(7) 0.7098(5) 0.7955(3) 0.0339(15) Uani 1 1 d .
C15 C 0.8077(8) 0.7083(7) 0.6840(4) 0.064(3) Uani 1 1 d .
H15A H 0.7808 0.7426 0.6506 0.096 Uiso 1 1 calc R
H15B H 0.8733 0.6478 0.6813 0.096 Uiso 1 1 calc R
H15C H 0.8501 0.7468 0.6972 0.096 Uiso 1 1 calc R
C16 C 0.4855(8) 0.7524(5) 0.8418(3) 0.0420(17) Uani 1 1 d .
H16A H 0.5619 0.7744 0.8475 0.063 Uiso 1 1 calc R
H16B H 0.4631 0.7041 0.8712 0.063 Uiso 1 1 calc R
H16C H 0.4056 0.8062 0.8365 0.063 Uiso 1 1 calc R
C17 C 0.2318(6) 0.6791(4) 0.8335(2) 0.0302(14) Uani 1 1 d .
H17 H 0.2250 0.7453 0.8213 0.036 Uiso 1 1 calc R
C18 C 0.1465(6) 0.5490(4) 0.8765(2) 0.0274(13) Uani 1 1 d .
C19 C 0.1954(6) 0.4986(5) 0.9218(2) 0.0299(14) Uani 1 1 d .
C20 C 0.2206(6) 0.3985(5) 0.9324(3) 0.0346(15) Uani 1 1 d .
H20 H 0.2583 0.3626 0.9625 0.042 Uiso 1 1 calc R
C21 C 0.1919(6) 0.3511(5) 0.9001(3) 0.0357(15) Uani 1 1 d .
C22 C 0.1408(6) 0.4052(5) 0.8552(3) 0.0333(15) Uani 1 1 d .
H22 H 0.1227 0.3735 0.8324 0.040 Uiso 1 1 calc R
C62 C 1.0796(13) 0.6590(8) 0.5069(4) 0.089(3) Uani 1 1 d .
H62A H 1.0575 0.6395 0.4783 0.106 Uiso 1 1 calc R
H62B H 1.1530 0.6066 0.5223 0.106 Uiso 1 1 calc R
C23 C 0.1152(6) 0.5043(5) 0.8427(2) 0.0302(14) Uani 1 1 d .
C61 C 1.1389(12) 0.7427(9) 0.4853(5) 0.092(4) Uani 1 1 d .
H61A H 1.0639 0.7950 0.4709 0.110 Uiso 1 1 calc R
H61B H 1.1612 0.7612 0.5142 0.110 Uiso 1 1 calc R
C24 C 0.2158(7) 0.5472(5) 0.9599(3) 0.0414(17) Uani 1 1 d .
H24A H 0.2597 0.5991 0.9427 0.062 Uiso 1 1 calc R
H24B H 0.2741 0.5014 0.9842 0.062 Uiso 1 1 calc R
H24C H 0.1269 0.5729 0.9776 0.062 Uiso 1 1 calc R
C25 C 0.0490(7) 0.5603(5) 0.7962(3) 0.0411(17) Uani 1 1 d .
H25A H 0.0961 0.6104 0.7786 0.062 Uiso 1 1 calc R
H25B H -0.0474 0.5891 0.8058 0.062 Uiso 1 1 calc R
H25C H 0.0550 0.5178 0.7738 0.062 Uiso 1 1 calc R
C26 C 0.2078(8) 0.2453(5) 0.9135(3) 0.049(2) Uani 1 1 d .
H26A H 0.2632 0.2170 0.9416 0.074 Uiso 1 1 calc R
H26B H 0.2531 0.2185 0.8843 0.074 Uiso 1 1 calc R
H26C H 0.1174 0.2315 0.9235 0.074 Uiso 1 1 calc R
C27 C -0.1013(8) 0.8283(5) 0.8213(3) 0.0489(19) Uani 1 1 d .
H27A H -0.0460 0.8754 0.8109 0.073 Uiso 1 1 calc R
H27B H -0.1980 0.8607 0.8271 0.073 Uiso 1 1 calc R
H27C H -0.0885 0.7931 0.7948 0.073 Uiso 1 1 calc R
C28 C 0.0115(13) 0.7998(7) 0.9304(4) 0.087(4) Uani 1 1 d .
H28A H -0.0587 0.8575 0.9346 0.130 Uiso 1 1 calc R
H28B H 0.0988 0.8163 0.9162 0.130 Uiso 1 1 calc R
H28C H 0.0217 0.7554 0.9632 0.130 Uiso 1 1 calc R
C29 C -0.1641(9) 0.6512(7) 0.9152(4) 0.079(3) Uani 1 1 d .
H29A H -0.2477 0.6850 0.9325 0.119 Uiso 1 1 calc R
H29B H -0.1161 0.5977 0.9395 0.119 Uiso 1 1 calc R
H29C H -0.1878 0.6274 0.8888 0.119 Uiso 1 1 calc R
C30 C 0.3458(7) 1.2164(5) 0.6796(3) 0.0399(16) Uani 1 1 d .
H30A H 0.3672 1.1644 0.6618 0.060 Uiso 1 1 calc R
H30B H 0.3092 1.1943 0.7146 0.060 Uiso 1 1 calc R
H30C H 0.4292 1.2369 0.6790 0.060 Uiso 1 1 calc R
C59 C 1.3171(14) 0.8252(10) 0.4292(5) 0.109(4) Uani 1 1 d .
H59A H 1.2468 0.8817 0.4165 0.164 Uiso 1 1 calc R
H59B H 1.3902 0.8125 0.4018 0.164 Uiso 1 1 calc R
H59C H 1.3551 0.8362 0.4566 0.164 Uiso 1 1 calc R
C31 C 0.0216(8) 1.2922(5) 0.6467(3) 0.0465(18) Uani 1 1 d .
H31A H -0.0423 1.3458 0.6279 0.070 Uiso 1 1 calc R
H31B H -0.0185 1.2759 0.6818 0.070 Uiso 1 1 calc R
H31C H 0.0396 1.2372 0.6313 0.070 Uiso 1 1 calc R
C32 C 0.2817(9) 1.3639(6) 0.5739(3) 0.060(2) Uani 1 1 d .
H32A H 0.2300 1.4269 0.5580 0.090 Uiso 1 1 calc R
H32B H 0.2773 1.3170 0.5556 0.090 Uiso 1 1 calc R
H32C H 0.3773 1.3652 0.5730 0.090 Uiso 1 1 calc R
C33 C 0.1567(9) 1.4318(5) 0.6819(3) 0.051(2) Uani 1 1 d .
H33A H 0.2361 1.4586 0.6780 0.077 Uiso 1 1 calc R
H33B H 0.1322 1.4059 0.7177 0.077 Uiso 1 1 calc R
H33C H 0.0793 1.4817 0.6686 0.077 Uiso 1 1 calc R
C34 C 0.1520(7) 0.9837(4) 0.7912(3) 0.0335(14) Uani 1 1 d .
H34A H 0.1418 0.9299 0.8200 0.040 Uiso 1 1 calc R
H34B H 0.1346 0.9672 0.7609 0.040 Uiso 1 1 calc R
C64 C 0.9094(14) 0.5783(9) 0.5653(5) 0.103(4) Uani 1 1 d .
H64A H 0.8630 0.5659 0.5405 0.154 Uiso 1 1 calc R
H64B H 0.8444 0.5888 0.5951 0.154 Uiso 1 1 calc R
H64C H 0.9852 0.5234 0.5750 0.154 Uiso 1 1 calc R
C35 C -0.1402(7) 1.1290(5) 0.7550(3) 0.0471(19) Uani 1 1 d .
H35A H -0.2242 1.1734 0.7655 0.071 Uiso 1 1 calc R
H35B H -0.1612 1.0695 0.7543 0.071 Uiso 1 1 calc R
H35C H -0.1015 1.1572 0.7213 0.071 Uiso 1 1 calc R
C36 C 0.0871(8) 1.2138(5) 0.7842(3) 0.0433(17) Uani 1 1 d .
H36A H 0.0303 1.2661 0.7994 0.065 Uiso 1 1 calc R
H36B H 0.0968 1.2352 0.7474 0.065 Uiso 1 1 calc R
H36C H 0.1776 1.1937 0.7960 0.065 Uiso 1 1 calc R
C37 C -0.0823(9) 1.0807(6) 0.8740(3) 0.062(2) Uani 1 1 d .
H37A H -0.1333 1.1416 0.8823 0.093 Uiso 1 1 calc R
H37B H -0.0093 1.0508 0.8958 0.093 Uiso 1 1 calc R
H37C H -0.1444 1.0388 0.8793 0.093 Uiso 1 1 calc R
C38 C 0.3838(6) 0.9757(5) 0.7389(2) 0.0313(14) Uani 1 1 d .
C60 C 1.2560(17) 0.7433(11) 0.4479(6) 0.130(6) Uani 1 1 d .
H60A H 1.2319 0.7289 0.4181 0.156 Uiso 1 1 calc R
H60B H 1.3297 0.6887 0.4613 0.156 Uiso 1 1 calc R
C39 C 0.5217(6) 0.9825(4) 0.7322(3) 0.0315(14) Uani 1 1 d .
C40 C 0.5699(7) 1.0018(5) 0.7708(3) 0.0419(17) Uani 1 1 d .
H40 H 0.6629 1.0046 0.7670 0.050 Uiso 1 1 calc R
C63 C 0.9636(17) 0.6643(11) 0.5427(7) 0.139(6) Uani 1 1 d .
H63A H 0.8888 0.7147 0.5270 0.167 Uiso 1 1 calc R
H63B H 0.9841 0.6862 0.5708 0.167 Uiso 1 1 calc R
C41 C 0.4875(8) 1.0175(5) 0.8153(3) 0.0401(17) Uani 1 1 d .
C42 C 0.3532(7) 1.0113(4) 0.8210(3) 0.0348(15) Uani 1 1 d .
H42 H 0.2961 1.0223 0.8510 0.042 Uiso 1 1 calc R
C43 C 0.2989(6) 0.9894(4) 0.7838(2) 0.0306(14) Uani 1 1 d .
C44 C 0.6132(7) 0.9732(6) 0.6832(3) 0.0448(18) Uani 1 1 d .
H44A H 0.6936 0.9974 0.6821 0.067 Uiso 1 1 calc R
H44B H 0.5624 1.0099 0.6547 0.067 Uiso 1 1 calc R
H44C H 0.6426 0.9061 0.6813 0.067 Uiso 1 1 calc R
C45 C 0.5467(10) 1.0387(7) 0.8559(3) 0.061(2) Uani 1 1 d .
H45A H 0.6139 0.9820 0.8706 0.091 Uiso 1 1 calc R
H45B H 0.4733 1.0567 0.8822 0.091 Uiso 1 1 calc R
H45C H 0.5916 1.0911 0.8414 0.091 Uiso 1 1 calc R
C46 C 0.3673(6) 0.8939(5) 0.6772(3) 0.0324(14) Uani 1 1 d .
H46 H 0.4362 0.8416 0.6914 0.039 Uiso 1 1 calc R
C47 C 0.3706(7) 0.8063(5) 0.6168(3) 0.0338(15) Uani 1 1 d .
C48 C 0.4854(8) 0.8013(5) 0.5811(3) 0.0416(17) Uani 1 1 d .
C49 C 0.5324(9) 0.7199(6) 0.5612(3) 0.0481(19) Uani 1 1 d .
H49 H 0.6121 0.7153 0.5374 0.058 Uiso 1 1 calc R
C50 C 0.4675(9) 0.6452(5) 0.5747(3) 0.0455(18) Uani 1 1 d .
C51 C 0.3507(8) 0.6546(5) 0.6095(3) 0.0442(18) Uani 1 1 d .
H51 H 0.3029 0.6056 0.6185 0.053 Uiso 1 1 calc R
C52 C 0.3012(8) 0.7324(5) 0.6317(3) 0.0388(16) Uani 1 1 d .
C53 C 0.5597(9) 0.8798(6) 0.5642(3) 0.059(2) Uani 1 1 d .
H53A H 0.4997 0.9374 0.5465 0.089 Uiso 1 1 calc R
H53B H 0.6420 0.8604 0.5414 0.089 Uiso 1 1 calc R
H53C H 0.5858 0.8928 0.5937 0.089 Uiso 1 1 calc R
C54 C 0.5167(11) 0.5600(6) 0.5517(3) 0.067(3) Uani 1 1 d .
H54A H 0.5384 0.5806 0.5152 0.100 Uiso 1 1 calc R
H54B H 0.4450 0.5251 0.5586 0.100 Uiso 1 1 calc R
H54C H 0.5989 0.5186 0.5662 0.100 Uiso 1 1 calc R
C55 C 0.1770(8) 0.7381(6) 0.6703(3) 0.052(2) Uani 1 1 d .
H55A H 0.1499 0.6776 0.6790 0.078 Uiso 1 1 calc R
H55B H 0.1018 0.7894 0.6565 0.078 Uiso 1 1 calc R
H55C H 0.1985 0.7508 0.7007 0.078 Uiso 1 1 calc R
C56 C 0.2625(9) 1.1114(5) 0.5878(3) 0.052(2) Uani 1 1 d .
H56A H 0.2242 1.1516 0.6123 0.079 Uiso 1 1 calc R
H56B H 0.2407 1.1478 0.5541 0.079 Uiso 1 1 calc R
H56C H 0.3620 1.0902 0.5878 0.079 Uiso 1 1 calc R
C57 C 0.0146(8) 1.0125(6) 0.6595(4) 0.057(2) Uani 1 1 d .
H57A H 0.0433 0.9845 0.6932 0.086 Uiso 1 1 calc R
H57B H -0.0504 0.9802 0.6537 0.086 Uiso 1 1 calc R
H57C H -0.0292 1.0803 0.6568 0.086 Uiso 1 1 calc R
C58 C 0.1358(12) 0.9693(7) 0.5478(4) 0.083(4) Uani 1 1 d .
H58A H 0.2172 0.9615 0.5230 0.125 Uiso 1 1 calc R
H58B H 0.0634 1.0218 0.5329 0.125 Uiso 1 1 calc R
H58C H 0.1040 0.9105 0.5578 0.125 Uiso 1 1 calc R

loop_
_atom_site_aniso_label
_atom_site_aniso_U_11
_atom_site_aniso_U_22
_atom_site_aniso_U_33
_atom_site_aniso_U_23
_atom_site_aniso_U_13
_atom_site_aniso_U_12
La1 0.01909(17) 0.02617(19) 0.0293(2) -0.00980(15) -0.00246(14) -0.00274(14)
La2 0.0267(2) 0.0286(2) 0.0396(2) -0.00976(17) -0.00564(16) -0.00592(16)
Al1 0.0241(9) 0.0393(11) 0.0336(11) -0.0117(9) -0.0067(8) -0.0034(8)
Al2 0.0297(10) 0.0371(11) 0.0340(11) -0.0133(9) -0.0036(8) -0.0032(8)
Al3 0.0337(11) 0.0358(12) 0.0500(13) -0.0096(10) 0.0075(10) 0.0054(9)
Al4 0.0430(12) 0.0333(11) 0.0423(12) -0.0068(9) -0.0048(10) -0.0110(9)
Al5 0.0302(11) 0.0349(11) 0.0538(14) -0.0145(10) 0.0067(10) -0.0078(9)
Al6 0.0510(14) 0.0416(12) 0.0497(14) -0.0189(11) -0.0237(11) -0.0001(10)
N1 0.025(3) 0.025(3) 0.037(3) -0.010(2) 0.002(2) -0.005(2)
N2 0.027(3) 0.029(3) 0.034(3) -0.009(2) 0.001(2) -0.005(2)
N3 0.022(3) 0.037(3) 0.035(3) -0.011(2) -0.006(2) -0.006(2)
N4 0.034(3) 0.038(3) 0.039(3) -0.014(3) -0.003(3) -0.009(3)
C1 0.031(3) 0.044(4) 0.047(4) -0.020(3) -0.009(3) -0.009(3)
C2 0.028(3) 0.035(4) 0.043(4) -0.005(3) -0.009(3) -0.008(3)
C3 0.027(4) 0.063(5) 0.054(5) -0.020(4) -0.005(3) -0.005(3)
C4 0.038(4) 0.077(6) 0.045(5) -0.021(4) 0.000(3) -0.013(4)
C5 0.033(3) 0.041(4) 0.030(3) -0.009(3) -0.005(3) -0.011(3)
C6 0.028(3) 0.052(4) 0.043(4) -0.012(3) -0.006(3) -0.002(3)
C7 0.044(4) 0.057(5) 0.041(4) -0.025(4) -0.003(3) 0.000(4)
C8 0.038(4) 0.039(4) 0.034(4) -0.009(3) -0.006(3) -0.010(3)
C9 0.022(3) 0.032(3) 0.034(3) -0.004(3) -0.001(3) -0.006(3)
C10 0.029(3) 0.029(3) 0.033(3) -0.005(3) -0.003(3) -0.002(3)
C11 0.029(3) 0.036(4) 0.039(4) -0.007(3) 0.005(3) -0.004(3)
C12 0.031(4) 0.035(4) 0.052(5) -0.002(3) 0.003(3) -0.005(3)
C13 0.031(4) 0.031(4) 0.068(5) -0.006(4) -0.009(4) -0.011(3)
C14 0.032(3) 0.029(3) 0.036(4) -0.002(3) -0.005(3) -0.004(3)
C15 0.041(5) 0.062(6) 0.079(6) -0.008(5) 0.019(4) -0.020(4)
C16 0.044(4) 0.031(4) 0.055(5) -0.013(3) -0.005(3) -0.013(3)
C17 0.032(3) 0.023(3) 0.034(4) -0.007(3) -0.004(3) -0.004(3)
C18 0.015(3) 0.031(3) 0.034(3) -0.008(3) 0.003(2) -0.006(2)
C19 0.022(3) 0.034(3) 0.032(3) -0.008(3) 0.002(3) -0.006(3)
C20 0.025(3) 0.034(4) 0.038(4) 0.001(3) -0.003(3) -0.005(3)
C21 0.024(3) 0.033(4) 0.049(4) -0.010(3) 0.001(3) -0.009(3)
C22 0.017(3) 0.039(4) 0.044(4) -0.017(3) 0.005(3) -0.008(3)
C62 0.102(9) 0.080(8) 0.075(7) -0.008(6) -0.007(7) -0.020(7)
C23 0.019(3) 0.032(3) 0.038(4) -0.008(3) 0.001(3) -0.006(3)
C61 0.074(8) 0.086(8) 0.113(10) -0.032(7) 0.001(7) -0.013(6)
C24 0.037(4) 0.045(4) 0.041(4) -0.013(3) -0.008(3) -0.003(3)
C25 0.028(3) 0.053(4) 0.044(4) -0.017(4) -0.008(3) -0.004(3)
C26 0.037(4) 0.033(4) 0.074(6) -0.006(4) -0.004(4) -0.009(3)
C27 0.037(4) 0.035(4) 0.070(5) -0.003(4) -0.011(4) -0.005(3)
C28 0.125(10) 0.052(6) 0.069(6) -0.031(5) -0.024(6) 0.025(6)
C29 0.038(5) 0.076(7) 0.091(7) 0.006(6) 0.030(5) -0.006(4)
C30 0.036(4) 0.044(4) 0.045(4) -0.010(3) 0.000(3) -0.022(3)
C59 0.102(10) 0.104(10) 0.105(10) -0.003(8) 0.011(8) -0.030(8)
C31 0.044(4) 0.037(4) 0.053(5) -0.004(3) -0.017(4) 0.000(3)
C32 0.063(6) 0.057(5) 0.053(5) -0.006(4) 0.003(4) -0.014(4)
C33 0.065(5) 0.040(4) 0.049(5) -0.011(4) -0.003(4) -0.015(4)
C34 0.038(4) 0.025(3) 0.036(4) -0.006(3) 0.001(3) -0.011(3)
C64 0.104(10) 0.088(9) 0.109(10) -0.009(8) -0.020(8) -0.018(8)
C35 0.028(4) 0.041(4) 0.068(5) -0.009(4) -0.008(4) -0.003(3)
C36 0.042(4) 0.037(4) 0.050(4) -0.014(3) -0.003(3) -0.004(3)
C37 0.057(5) 0.054(5) 0.064(6) -0.012(4) 0.011(4) -0.008(4)
C38 0.031(3) 0.031(3) 0.033(3) -0.008(3) -0.006(3) -0.006(3)
C60 0.143(14) 0.123(13) 0.099(10) -0.025(9) 0.023(10) -0.015(11)
C39 0.027(3) 0.029(3) 0.041(4) -0.008(3) -0.008(3) -0.007(3)
C40 0.032(4) 0.034(4) 0.060(5) -0.008(3) -0.013(3) -0.006(3)
C63 0.124(13) 0.107(12) 0.181(17) -0.038(11) 0.038(12) -0.047(10)
C41 0.046(4) 0.032(4) 0.047(4) -0.007(3) -0.025(3) -0.004(3)
C42 0.039(4) 0.027(3) 0.037(4) -0.008(3) -0.008(3) -0.003(3)
C43 0.029(3) 0.025(3) 0.039(4) -0.010(3) -0.004(3) -0.007(3)
C44 0.031(4) 0.050(5) 0.055(5) -0.015(4) 0.003(3) -0.014(3)
C45 0.068(6) 0.065(6) 0.060(5) -0.023(5) -0.026(5) -0.013(5)
C46 0.024(3) 0.033(3) 0.044(4) -0.016(3) -0.003(3) -0.006(3)
C47 0.036(4) 0.034(4) 0.036(4) -0.012(3) -0.009(3) -0.008(3)
C48 0.047(4) 0.041(4) 0.039(4) -0.016(3) 0.001(3) -0.011(3)
C49 0.058(5) 0.047(5) 0.039(4) -0.015(4) 0.001(4) -0.011(4)
C50 0.065(5) 0.039(4) 0.031(4) -0.013(3) -0.006(4) -0.006(4)
C51 0.061(5) 0.034(4) 0.043(4) -0.006(3) -0.014(4) -0.016(4)
C52 0.047(4) 0.035(4) 0.035(4) -0.002(3) -0.008(3) -0.015(3)
C53 0.064(6) 0.056(5) 0.062(5) -0.027(4) 0.015(4) -0.024(4)
C54 0.110(8) 0.038(4) 0.052(5) -0.025(4) 0.003(5) -0.011(5)
C55 0.043(4) 0.043(4) 0.069(6) -0.016(4) 0.004(4) -0.013(4)
C56 0.070(6) 0.039(4) 0.042(4) -0.008(3) -0.012(4) -0.001(4)
C57 0.035(4) 0.055(5) 0.097(7) -0.037(5) -0.027(4) -0.003(4)
C58 0.107(8) 0.064(6) 0.093(8) -0.040(6) -0.068(7) 0.014(6)

loop_
_atom_type_symbol
_atom_type_description
_atom_type_scat_dispersion_real
_atom_type_scat_dispersion_imag
_atom_type_scat_source
C C 0.0033 0.0016 'International Tables Vol C Tables 4.2.6.8 and 6.1.1.4'
H H 0.0000 0.0000 'International Tables Vol C Tables 4.2.6.8 and 6.1.1.4'
N N 0.0061 0.0033 'International Tables Vol C Tables 4.2.6.8 and 6.1.1.4'
Al Al 0.0645 0.0514 'International Tables Vol C Tables 4.2.6.8 and 6.1.1.4'
La La -0.2871 2.4523 'International Tables Vol C Tables 4.2.6.8 and 6.1.1.4'

loop_
_geom_angle_atom_site_label_1
_geom_angle_atom_site_label_2
_geom_angle_atom_site_label_3
_geom_angle
N1 La1 C1 79.36(19)
N1 La1 C2 154.46(19)
C1 La1 C2 76.1(2)
N1 La1 C5 63.37(18)
C1 La1 C5 120.0(2)
C2 La1 C5 136.9(2)
N1 La1 C8 127.62(18)
C1 La1 C8 146.3(2)
C2 La1 C8 77.80(19)
C5 La1 C8 68.73(19)
N1 La1 C6 108.7(2)
C1 La1 C6 84.4(2)
C2 La1 C6 75.9(2)
C5 La1 C6 67.32(19)
C8 La1 C6 68.8(2)
N1 La1 C18 55.58(17)
C1 La1 C18 97.94(19)
C2 La1 C18 121.18(19)
C5 La1 C18 97.27(18)
C8 La1 C18 113.71(18)
C6 La1 C18 162.88(19)
N1 La1 C19 71.94(17)
C1 La1 C19 81.51(19)
C2 La1 C19 97.37(19)
C5 La1 C19 123.24(18)
C8 La1 C19 122.84(18)
C6 La1 C19 165.53(18)
C18 La1 C19 26.17(16)
N1 La1 C9 26.54(16)
C1 La1 C9 75.20(19)
C2 La1 C9 145.25(18)
C5 La1 C9 50.30(18)
C8 La1 C9 118.78(18)
C6 La1 C9 82.21(19)
C18 La1 C9 82.02(17)
C19 La1 C9 97.34(17)
N1 La1 C20 98.04(17)
C1 La1 C20 90.2(2)
C2 La1 C20 75.27(19)
C5 La1 C20 137.56(18)
C8 La1 C20 103.30(19)
C6 La1 C20 151.11(19)
C18 La1 C20 46.00(17)
C19 La1 C20 26.44(17)
C9 La1 C20 123.77(17)
N1 La1 C23 68.01(17)
C1 La1 C23 124.34(19)
C2 La1 C23 121.64(18)
C5 La1 C23 84.01(18)
C8 La1 C23 87.60(18)
C6 La1 C23 147.72(18)
C18 La1 C23 26.43(16)
C19 La1 C23 46.54(17)
C9 La1 C23 90.91(17)
C20 La1 C23 53.61(17)
N1 La1 C22 93.89(17)
C1 La1 C22 133.8(2)
C2 La1 C22 97.98(19)
C5 La1 C22 95.80(19)
C8 La1 C22 70.70(18)
C6 La1 C22 139.46(19)
C18 La1 C22 45.70(17)
C19 La1 C22 53.41(17)
C9 La1 C22 116.02(17)
C20 La1 C22 45.10(18)
C23 La1 C22 25.87(17)
N3 La2 C30 91.5(2)
N3 La2 C31 149.1(2)
C30 La2 C31 77.2(2)
N3 La2 C34 65.47(18)
C30 La2 C34 114.7(2)
C31 La2 C34 145.3(2)
N3 La2 C57 78.1(2)
C30 La2 C57 146.3(2)
C31 La2 C57 95.4(2)
C34 La2 C57 90.2(2)
N3 La2 C38 29.37(17)
C30 La2 C38 77.1(2)
C31 La2 C38 154.1(2)
C34 La2 C38 52.70(19)
C57 La2 C38 104.3(2)
N3 La2 C36 122.57(19)
C30 La2 C36 77.1(2)
C31 La2 C36 83.2(2)
C34 La2 C36 69.2(2)
C57 La2 C36 135.3(2)
C38 La2 C36 94.10(19)
N3 La2 C43 51.97(17)
C30 La2 C43 87.1(2)
C31 La2 C43 152.4(2)
C34 La2 C43 29.90(18)
C57 La2 C43 109.9(2)
C38 La2 C43 27.62(17)
C36 La2 C43 71.15(19)
N3 La2 C35 123.46(19)
C30 La2 C35 137.8(2)
C31 La2 C35 81.0(2)
C34 La2 C35 68.5(2)
C57 La2 C35 71.0(2)
C38 La2 C35 121.1(2)
C36 La2 C35 64.7(2)
C43 La2 C35 96.47(19)
N3 La2 C56 72.48(19)
C30 La2 C56 77.3(2)
C31 La2 C56 77.0(2)
C34 La2 C56 136.15(19)
C57 La2 C56 69.0(3)
C38 La2 C56 94.2(2)
C36 La2 C56 150.5(2)
C43 La2 C56 121.7(2)
C35 La2 C56 131.7(2)
C4 Al1 C3 115.5(3)
C4 Al1 C2 107.8(3)
C3 Al1 C2 108.7(3)
C4 Al1 C1 107.6(3)
C3 Al1 C1 105.4(3)
C2 Al1 C1 111.8(3)
C7 Al2 C8 111.1(3)
C7 Al2 C6 113.8(3)
C8 Al2 C6 110.1(3)
C7 Al2 C5 112.0(3)
C8 Al2 C5 105.9(3)
C6 Al2 C5 103.4(3)
C27 Al3 N2 105.4(3)
C27 Al3 C28 113.6(4)
N2 Al3 C28 104.2(4)
C27 Al3 C29 114.0(4)
N2 Al3 C29 101.4(3)
C28 Al3 C29 116.3(5)
C32 Al4 C33 114.8(4)
C32 Al4 C31 109.6(4)
C33 Al4 C31 105.9(4)
C32 Al4 C30 106.3(4)
C33 Al4 C30 108.9(3)
C31 Al4 C30 111.5(3)
C37 Al5 C35 113.6(4)
C37 Al5 C36 113.2(4)
C35 Al5 C36 105.9(3)
C37 Al5 C34 110.4(3)
C35 Al5 C34 107.7(3)
C36 Al5 C34 105.5(3)
N4 Al6 C58 108.5(3)
N4 Al6 C56 107.0(3)
C58 Al6 C56 111.3(5)
N4 Al6 C57 107.2(3)
C58 Al6 C57 110.4(5)
C56 Al6 C57 112.3(3)
C17 N1 C9 122.6(5)
C17 N1 La1 135.3(4)
C9 N1 La1 102.1(4)
C17 N2 C18 113.1(5)
C17 N2 Al3 123.5(4)
C18 N2 Al3 123.3(4)
C46 N3 C38 121.4(5)
C46 N3 La2 144.8(4)
C38 N3 La2 93.8(4)
C46 N4 C47 117.2(6)
C46 N4 Al6 120.0(5)
C47 N4 Al6 122.8(4)
Al1 C1 La1 87.3(2)
Al1 C2 La1 84.6(2)
C10 C5 Al2 116.5(4)
C10 C5 La1 90.3(4)
Al2 C5 La1 73.2(2)
Al2 C6 La1 71.1(2)
Al2 C8 La1 71.5(2)
C10 C9 N1 116.8(6)
C10 C9 C14 119.9(6)
N1 C9 C14 123.1(6)
C10 C9 La1 83.1(4)
N1 C9 La1 51.4(3)
C14 C9 La1 131.7(4)
C9 C10 C11 119.3(6)
C9 C10 C5 121.0(6)
C11 C10 C5 119.4(6)
C12 C11 C10 121.1(7)
C13 C12 C11 118.3(6)
C13 C12 C15 121.4(7)
C11 C12 C15 120.2(7)
C14 C13 C12 122.6(7)
C13 C14 C9 118.6(6)
C13 C14 C16 119.8(6)
C9 C14 C16 121.5(6)
N1 C17 N2 122.6(6)
C19 C18 C23 122.3(6)
C19 C18 N2 119.4(6)
C23 C18 N2 118.3(5)
C19 C18 La1 78.6(3)
C23 C18 La1 79.7(3)
N2 C18 La1 112.9(4)
C18 C19 C20 117.9(6)
C18 C19 C24 121.9(6)
C20 C19 C24 120.1(6)
C18 C19 La1 75.2(3)
C20 C19 La1 77.3(4)
C24 C19 La1 119.6(4)
C21 C20 C19 122.0(6)
C21 C20 La1 79.9(4)
C19 C20 La1 76.2(4)
C20 C21 C22 118.0(6)
C20 C21 C26 121.7(7)
C22 C21 C26 120.2(7)
C23 C22 C21 122.4(6)
C23 C22 La1 76.2(4)
C21 C22 La1 78.3(4)
C63 C62 C61 120.9(12)
C22 C23 C18 117.4(6)
C22 C23 C25 120.6(6)
C18 C23 C25 121.9(6)
C22 C23 La1 77.9(3)
C18 C23 La1 73.9(3)
C25 C23 La1 121.1(4)
C60 C61 C62 124.1(12)
Al4 C30 La2 85.9(2)
Al4 C31 La2 85.4(2)
C43 C34 Al5 119.3(4)
C43 C34 La2 81.3(4)
Al5 C34 La2 75.3(2)
Al5 C35 La2 70.0(2)
Al5 C36 La2 72.3(2)
C43 C38 C39 120.5(6)
C43 C38 N3 117.8(6)
C39 C38 N3 121.1(6)
C43 C38 La2 79.5(4)
C39 C38 La2 128.0(4)
N3 C38 La2 56.9(3)
C61 C60 C59 123.1(13)
C40 C39 C38 118.3(6)
C40 C39 C44 120.1(6)
C38 C39 C44 121.6(6)
C39 C40 C41 122.5(7)
C62 C63 C64 119.7(13)
C42 C41 C40 118.4(6)
C42 C41 C45 121.8(7)
C40 C41 C45 119.7(7)
C41 C42 C43 121.9(7)
C42 C43 C38 118.3(6)
C42 C43 C34 120.4(6)
C38 C43 C34 121.2(6)
C42 C43 La2 130.3(4)
C38 C43 La2 72.8(4)
C34 C43 La2 68.8(3)
N3 C46 N4 120.9(6)
C48 C47 C52 121.2(6)
C48 C47 N4 118.7(6)
C52 C47 N4 120.0(6)
C47 C48 C49 118.0(7)
C47 C48 C53 122.0(6)
C49 C48 C53 120.0(7)
C50 C49 C48 122.9(7)
C49 C50 C51 117.0(7)
C49 C50 C54 122.1(8)
C51 C50 C54 120.8(8)
C52 C51 C50 122.8(7)
C51 C52 C47 118.0(7)
C51 C52 C55 120.9(7)
C47 C52 C55 121.0(6)
Al6 C56 La2 80.3(3)
Al6 C57 La2 85.9(3)

loop_
_geom_bond_atom_site_label_1
_geom_bond_atom_site_label_2
_geom_bond_distance
La1 N1 2.467(5)
La1 C1 2.702(7)
La1 C2 2.807(7)
La1 C5 2.851(7)
La1 C8 2.942(7)
La1 C6 2.959(7)
La1 C18 3.036(6)
La1 C19 3.078(6)
La1 C9 3.087(6)
La1 C20 3.092(7)
La1 C23 3.109(6)
La1 C22 3.131(6)
La2 N3 2.434(5)
La2 C30 2.719(7)
La2 C31 2.744(7)
La2 C34 2.815(7)
La2 C57 2.850(8)
La2 C38 2.900(6)
La2 C36 2.976(7)
La2 C43 2.984(7)
La2 C35 3.080(8)
La2 C56 3.081(8)
Al1 C4 1.967(8)
Al1 C3 1.972(7)
Al1 C2 2.046(7)
Al1 C1 2.053(7)
Al2 C7 1.950(7)
Al2 C8 2.030(7)
Al2 C6 2.038(7)
Al2 C5 2.068(7)
Al3 C27 1.969(8)
Al3 N2 1.971(6)
Al3 C28 1.978(11)
Al3 C29 1.985(10)
Al4 C32 1.970(9)
Al4 C33 1.978(8)
Al4 C31 2.059(8)
Al4 C30 2.063(8)
Al5 C37 1.928(9)
Al5 C35 2.023(8)
Al5 C36 2.038(8)
Al5 C34 2.095(7)
Al6 N4 1.916(6)
Al6 C58 1.946(8)
Al6 C56 2.013(9)
Al6 C57 2.037(9)
N1 C17 1.313(8)
N1 C9 1.410(8)
N2 C17 1.331(8)
N2 C18 1.441(8)
N3 C46 1.320(8)
N3 C38 1.425(8)
N4 C46 1.325(8)
N4 C47 1.447(8)
C5 C10 1.510(9)
C9 C10 1.399(9)
C9 C14 1.427(9)
C10 C11 1.413(9)
C11 C12 1.397(10)
C12 C13 1.394(11)
C12 C15 1.515(10)
C13 C14 1.385(10)
C14 C16 1.516(10)
C18 C19 1.385(9)
C18 C23 1.406(9)
C19 C20 1.411(9)
C19 C24 1.496(9)
C20 C21 1.387(10)
C21 C22 1.398(10)
C21 C26 1.502(10)
C22 C23 1.397(9)
C62 C63 1.402(17)
C62 C61 1.485(16)
C23 C25 1.503(9)
C61 C60 1.435(17)
C59 C60 1.466(19)
C34 C43 1.505(9)
C64 C63 1.490(18)
C38 C43 1.407(9)
C38 C39 1.419(9)
C39 C40 1.375(9)
C39 C44 1.517(10)
C40 C41 1.395(11)
C41 C42 1.382(10)
C41 C45 1.504(10)
C42 C43 1.397(9)
C47 C48 1.391(10)
C47 C52 1.412(10)
C48 C49 1.396(10)
C48 C53 1.505(11)
C49 C50 1.394(11)
C50 C51 1.392(11)
C50 C54 1.498(10)
C51 C52 1.387(10)
C52 C55 1.505(10)

loop_
_platon_squeeze_void_nr
_platon_squeeze_void_average_x
_platon_squeeze_void_average_y
_platon_squeeze_void_average_z
_platon_squeeze_void_volume
_platon_squeeze_void_count_electrons
1 -0.027 0.000 0.000 254 22
2 0.000 0.332 0.500 540 94
